data_1525533
loop_
_publ_author_name
'van Mal, H.H.'
'Buschow, K.H.J.'
'Kuijpers, F.A.'

_publ_section_title
;
 Hydrogenabsorption and magnetic properties of La Co5-5x compounds
;
_journal_name_full 'Journal of the Less-Common Metals'
_journal_page_first 289
_journal_page_last 296
_journal_volume 32
_journal_year 1973
_chemical_formula_sum 'Co2.5 La Ni2.5'
_chemical_name_systematic '(Co2.5 Ni2.5) La'
_space_group_IT_number 191
_symmetry_space_group_name_Hall '-P 6 2'
_symmetry_space_group_name_H-M 'P 6/m m m'
_cell_angle_alpha 90
_cell_angle_beta 90
_cell_angle_gamma 120
_cell_formula_units_Z 1
_cell_length_a 5.05
_cell_length_b 5.05
_cell_length_c 3.994
_cell_volume 88.211
_citation_journal_id_ASTM JCOMAH
_cod_data_source_file vanMal_JCOMAH_1973_1090.cif
_cod_data_source_block Co2.5La1Ni2.5
_cod_original_cell_volume 88.21074
_cod_original_formula_sum 'Co2.5 La1 Ni2.5'
_cod_database_code 1525533

loop_
_symmetry_equiv_pos_as_xyz
x,y,z
x-y,x,z
-y,x-y,z
-x,-y,z
-x+y,-x,z
y,-x+y,z
-y,-x,-z
x-y,-y,-z
x,x-y,-z
y,x,-z
-x+y,y,-z
-x,-x+y,-z
-x,-y,-z
-x+y,-x,-z
y,-x+y,-z
x,y,-z
x-y,x,-z
-y,x-y,-z
y,x,z
-x+y,y,z
-x,-x+y,z
-y,-x,z
x-y,-y,z
x,x-y,z

loop_
_atom_site_label
_atom_site_type_symbol
_atom_site_fract_x
_atom_site_fract_y
_atom_site_fract_z
_atom_site_occupancy
_atom_site_U_iso_or_equiv
La1 La 0 0 0 1 0.0
Ni1 Ni 0.3333 0.6667 0 0.5 0.0
Co2 Co 0.5 0 0.5 0.5 0.0
Ni2 Ni 0.5 0 0.5 0.5 0.0
Co1 Co 0.3333 0.6667 0 0.5 0.0
